data_7203103
loop_
_publ_author_name
'Milanov, A.'
'Bhakta, R.'
'Thomas, R.'
'Ehrhart, P.'
'Winter, M.'
'Waser, R.'
'Devi, A.'

_publ_section_title
;
 Mixed amide--malonate compound of hafnium as a novel monomeric
 precursor for MOCVD of HfO2 thin films
;
_journal_issue 5
_journal_name_full 'Journal of Materials Chemistry'
_journal_page_first 437
_journal_paper_doi 10.1039/b509380e
_journal_volume 16
_journal_year 2006
_chemical_formula_sum 'C30 H58 Hf N2 O8'
_chemical_formula_weight 753.27
_chemical_name_systematic
;
?
;
_space_group_IT_number 2
_symmetry_cell_setting triclinic
_symmetry_space_group_name_Hall '-P 1'
_symmetry_space_group_name_H-M 'P -1'
_atom_sites_solution_hydrogens geom
_atom_sites_solution_primary direct
_atom_sites_solution_secondary difmap
_audit_creation_method SHELXL-97
_cell_angle_alpha 83.458(5)
_cell_angle_beta 86.262(7)
_cell_angle_gamma 84.888(7)
_cell_formula_units_Z 4
_cell_length_a 13.3247(11)
_cell_length_b 16.2200(14)
_cell_length_c 17.2825(14)
_cell_measurement_reflns_used 2332
_cell_measurement_temperature 100(2)
_cell_measurement_theta_max 24.9988
_cell_measurement_theta_min 2.5303
_cell_volume 3690.4(5)
_computing_cell_refinement 'CrysAlis RED 1.171.13, Oxford Diffraction'
_computing_data_collection 'CrysAlis CCD 1.171.13, Oxford Diffraction'
_computing_data_reduction 'CrysAlis RED 1.171.13, Oxford Diffraction'
_computing_molecular_graphics 'SHELXTL-PLUS(Sheldrick, 1995)'
_computing_publication_material 'SHELXL-97 (Sheldrick, 1997)'
_computing_structure_refinement 'SHELXL-97 (Sheldrick, 1997)'
_computing_structure_solution 'SHELXS-97 (Sheldrick, 1990)'
_diffrn_ambient_temperature 100(2)
_diffrn_measured_fraction_theta_full 0.995
_diffrn_measured_fraction_theta_max 0.995
_diffrn_measurement_device_type 'Sapphire2-CCD, Oxford Diffraction'
_diffrn_measurement_method '586 images at 1.0 deg. in \w and 15 sec.'
_diffrn_radiation_monochromator graphite
_diffrn_radiation_source 'Enhance (Mo) X-ray Source'
_diffrn_radiation_type MoK\a
_diffrn_radiation_wavelength 0.71073
_diffrn_reflns_av_R_equivalents 0.0479
_diffrn_reflns_av_sigmaI/netI 0.0589
_diffrn_reflns_limit_h_max 15
_diffrn_reflns_limit_h_min -15
_diffrn_reflns_limit_k_max 15
_diffrn_reflns_limit_k_min -19
_diffrn_reflns_limit_l_max 20
_diffrn_reflns_limit_l_min -20
_diffrn_reflns_number 27444
_diffrn_reflns_theta_full 25.00
_diffrn_reflns_theta_max 25.00
_diffrn_reflns_theta_min 2.68
_exptl_absorpt_coefficient_mu 2.870
_exptl_absorpt_correction_T_max 0.59645
_exptl_absorpt_correction_T_min 0.46240
_exptl_absorpt_correction_type 'numeric analytical'
_exptl_absorpt_process_details 'Gaussian face-indexed'
_exptl_crystal_colour colourless
_exptl_crystal_density_diffrn 1.356
_exptl_crystal_density_method 'not measured'
_exptl_crystal_description prism
_exptl_crystal_F_000 1552
_exptl_crystal_size_max 0.14
_exptl_crystal_size_mid 0.13
_exptl_crystal_size_min 0.10
_refine_diff_density_max 4.330
_refine_diff_density_min -2.108
_refine_diff_density_rms 0.165
_refine_ls_extinction_method none
_refine_ls_goodness_of_fit_ref 0.975
_refine_ls_hydrogen_treatment constr
_refine_ls_matrix_type full
_refine_ls_number_parameters 851
_refine_ls_number_reflns 12924
_refine_ls_number_restraints 26
_refine_ls_restrained_S_all 0.974
_refine_ls_R_factor_all 0.0716
_refine_ls_R_factor_gt 0.0525
_refine_ls_shift/su_max 0.000
_refine_ls_shift/su_mean 0.000
_refine_ls_structure_factor_coef Fsqd
_refine_ls_weighting_details 'calc w=1/[\s^2^(Fo^2^)+(0.0964P)^2^+0.0000P] where P=(Fo^2^+2Fc^2^)/3'
_refine_ls_weighting_scheme calc
_refine_ls_wR_factor_gt 0.1344
_refine_ls_wR_factor_ref 0.1506
_reflns_number_gt 8924
_reflns_number_total 12924
_reflns_threshold_expression >2sigma(I)
_cod_data_source_file b509380e.txt
_cod_data_source_block cvd21
_cod_original_sg_symbol_H-M P-1
_cod_database_code 7203103

loop_
_symmetry_equiv_pos_as_xyz
'x, y, z'
'-x, -y, -z'

loop_
_atom_site_label
_atom_site_type_symbol
_atom_site_fract_x
_atom_site_fract_y
_atom_site_fract_z
_atom_site_U_iso_or_equiv
_atom_site_adp_type
_atom_site_occupancy
_atom_site_symmetry_multiplicity
_atom_site_calc_flag
_atom_site_refinement_flags
_atom_site_disorder_assembly
_atom_site_disorder_group
Hf2 Hf 0.22007(2) 0.260541(17) 0.019944(15) 0.03004(11) Uani 1 1 d . A .
Hf1 Hf -0.21593(2) 0.231690(16) 0.490663(15) 0.02723(11) Uani 1 1 d . . .
O11 O -0.1874(3) 0.1970(3) 0.6088(2) 0.0301(10) Uani 1 1 d . . .
C12 C -0.1898(5) 0.2367(4) 0.6698(4) 0.0306(15) Uani 1 1 d . . .
O121 O -0.1701(4) 0.1937(3) 0.7392(3) 0.0355(12) Uani 1 1 d . . .
C122 C -0.1559(6) 0.1027(4) 0.7512(4) 0.0360(17) Uani 1 1 d . . .
C123 C -0.1387(7) 0.0873(5) 0.8378(4) 0.049(2) Uani 1 1 d . . .
H12A H -0.0763 0.1107 0.8482 0.074 Uiso 1 1 calc R . .
H12B H -0.1331 0.0272 0.8541 0.074 Uiso 1 1 calc R . .
H12C H -0.1956 0.1139 0.8672 0.074 Uiso 1 1 calc R . .
C124 C -0.2498(7) 0.0656(5) 0.7324(5) 0.053(2) Uani 1 1 d . . .
H12D H -0.3086 0.0923 0.7596 0.080 Uiso 1 1 calc R . .
H12E H -0.2442 0.0057 0.7494 0.080 Uiso 1 1 calc R . .
H12F H -0.2577 0.0746 0.6760 0.080 Uiso 1 1 calc R . .
C125 C -0.0607(7) 0.0719(5) 0.7035(5) 0.052(2) Uani 1 1 d . . .
H12G H -0.0721 0.0831 0.6477 0.078 Uiso 1 1 calc R . .
H12H H -0.0462 0.0119 0.7171 0.078 Uiso 1 1 calc R . .
H12I H -0.0032 0.1012 0.7154 0.078 Uiso 1 1 calc R . .
C13 C -0.2101(5) 0.3215(4) 0.6718(4) 0.0331(16) Uani 1 1 d . . .
H13 H -0.2088 0.3442 0.7200 0.040 Uiso 1 1 calc R . .
C14 C -0.2327(5) 0.3752(4) 0.6038(4) 0.0310(15) Uani 1 1 d . . .
O141 O -0.2455(4) 0.4556(3) 0.6162(3) 0.0342(11) Uani 1 1 d . . .
C142 C -0.2694(6) 0.5216(4) 0.5532(4) 0.0354(17) Uani 1 1 d . . .
C144 C -0.3719(6) 0.5095(5) 0.5235(5) 0.046(2) Uani 1 1 d . . .
H14A H -0.3678 0.4570 0.4999 0.068 Uiso 1 1 calc R . .
H14B H -0.3910 0.5559 0.4844 0.068 Uiso 1 1 calc R . .
H14C H -0.4227 0.5077 0.5672 0.068 Uiso 1 1 calc R . .
C143 C -0.1886(7) 0.5236(5) 0.4877(5) 0.056(2) Uani 1 1 d . . .
H14D H -0.1226 0.5257 0.5091 0.083 Uiso 1 1 calc R . .
H14E H -0.2025 0.5730 0.4505 0.083 Uiso 1 1 calc R . .
H14F H -0.1883 0.4734 0.4610 0.083 Uiso 1 1 calc R . .
C145 C -0.2726(6) 0.5991(4) 0.5949(4) 0.0410(18) Uani 1 1 d . . .
H14G H -0.3256 0.5968 0.6369 0.061 Uiso 1 1 calc R . .
H14H H -0.2871 0.6484 0.5578 0.061 Uiso 1 1 calc R . .
H14I H -0.2073 0.6021 0.6169 0.061 Uiso 1 1 calc R . .
O15 O -0.2394(3) 0.3526(3) 0.5372(2) 0.0292(10) Uani 1 1 d . . .
O16 O -0.3728(3) 0.2268(3) 0.5311(2) 0.0238(9) Uani 1 1 d . . .
C17 C -0.4561(5) 0.2574(4) 0.5018(4) 0.0327(16) Uani 1 1 d . . .
O171 O -0.5441(4) 0.2517(3) 0.5428(3) 0.0397(12) Uani 1 1 d . . .
C172 C -0.5521(6) 0.2126(5) 0.6241(4) 0.045(2) Uani 1 1 d . . .
C173 C -0.4909(6) 0.2553(6) 0.6767(5) 0.060(2) Uani 1 1 d . . .
H17A H -0.4189 0.2454 0.6621 0.090 Uiso 1 1 calc R . .
H17B H -0.5042 0.2328 0.7311 0.090 Uiso 1 1 calc R . .
H17C H -0.5103 0.3153 0.6707 0.090 Uiso 1 1 calc R . .
C174 C -0.6644(6) 0.2257(6) 0.6428(5) 0.062(3) Uani 1 1 d . . .
H17D H -0.6847 0.2855 0.6401 0.094 Uiso 1 1 calc R . .
H17E H -0.6807 0.1993 0.6954 0.094 Uiso 1 1 calc R . .
H17F H -0.7007 0.2008 0.6049 0.094 Uiso 1 1 calc R . .
C175 C -0.5176(7) 0.1190(5) 0.6231(5) 0.062(3) Uani 1 1 d . . .
H17G H -0.5534 0.0961 0.5837 0.093 Uiso 1 1 calc R . .
H17H H -0.5329 0.0893 0.6745 0.093 Uiso 1 1 calc R . .
H17I H -0.4448 0.1125 0.6104 0.093 Uiso 1 1 calc R . .
C18 C -0.4618(5) 0.3004(4) 0.4272(4) 0.0325(16) Uani 1 1 d . . .
H18 H -0.5264 0.3210 0.4100 0.039 Uiso 1 1 calc R . .
C19 C -0.3792(5) 0.3143(4) 0.3777(4) 0.0304(16) Uani 1 1 d . . .
O191 O -0.4005(4) 0.3565(3) 0.3087(2) 0.0371(12) Uani 1 1 d . . .
C192 C -0.3249(6) 0.3857(5) 0.2486(4) 0.0400(18) Uani 1 1 d . . .
C193 C -0.2608(6) 0.3118(5) 0.2180(4) 0.0423(19) Uani 1 1 d . . .
H19A H -0.2174 0.2847 0.2588 0.063 Uiso 1 1 calc R . .
H19B H -0.2188 0.3316 0.1722 0.063 Uiso 1 1 calc R . .
H19C H -0.3051 0.2717 0.2035 0.063 Uiso 1 1 calc R . .
C194 C -0.3902(6) 0.4299(5) 0.1851(4) 0.052(2) Uani 1 1 d . . .
H19D H -0.4294 0.3895 0.1649 0.078 Uiso 1 1 calc R . .
H19E H -0.3471 0.4556 0.1427 0.078 Uiso 1 1 calc R . .
H19F H -0.4363 0.4730 0.2068 0.078 Uiso 1 1 calc R . .
C195 C -0.2638(7) 0.4461(5) 0.2818(5) 0.054(2) Uani 1 1 d . . .
H19G H -0.3089 0.4925 0.2988 0.081 Uiso 1 1 calc R . .
H19H H -0.2145 0.4675 0.2416 0.081 Uiso 1 1 calc R . .
H19I H -0.2284 0.4175 0.3264 0.081 Uiso 1 1 calc R . .
O110 O -0.2875(3) 0.2924(3) 0.3914(3) 0.0304(10) Uani 1 1 d . . .
N111 N -0.2120(4) 0.1134(3) 0.4576(3) 0.0286(12) Uani 1 1 d . . .
C112 C -0.1304(6) 0.0496(5) 0.4776(4) 0.0404(18) Uani 1 1 d . . .
H11A H -0.0787 0.0754 0.5033 0.049 Uiso 1 1 calc R . .
H11B H -0.0984 0.0306 0.4286 0.049 Uiso 1 1 calc R . .
C113 C -0.1617(7) -0.0257(5) 0.5302(5) 0.053(2) Uani 1 1 d . . .
H11C H -0.2007 -0.0075 0.5762 0.080 Uiso 1 1 calc R . .
H11D H -0.1014 -0.0607 0.5467 0.080 Uiso 1 1 calc R . .
H11E H -0.2033 -0.0577 0.5019 0.080 Uiso 1 1 calc R . .
C114 C -0.2949(6) 0.0838(5) 0.4201(4) 0.0415(18) Uani 1 1 d . . .
H11F H -0.3487 0.1296 0.4121 0.050 Uiso 1 1 calc R . .
H11G H -0.3236 0.0378 0.4548 0.050 Uiso 1 1 calc R . .
C115 C -0.2600(8) 0.0527(6) 0.3408(5) 0.064(3) Uani 1 1 d . . .
H11H H -0.2201 0.0940 0.3100 0.096 Uiso 1 1 calc R . .
H11I H -0.3191 0.0445 0.3125 0.096 Uiso 1 1 calc R . .
H11J H -0.2186 -0.0002 0.3494 0.096 Uiso 1 1 calc R . .
N116 N -0.0711(4) 0.2561(3) 0.4559(3) 0.0287(13) Uani 1 1 d . . .
C117 C -0.0050(5) 0.2974(5) 0.5018(5) 0.0412(18) Uani 1 1 d . . .
H11K H -0.0434 0.3136 0.5495 0.049 Uiso 1 1 calc R . .
H11L H 0.0155 0.3489 0.4708 0.049 Uiso 1 1 calc R . .
C118 C 0.0900(6) 0.2421(5) 0.5255(5) 0.049(2) Uani 1 1 d . . .
H11M H 0.0704 0.1919 0.5578 0.074 Uiso 1 1 calc R . .
H11N H 0.1314 0.2729 0.5552 0.074 Uiso 1 1 calc R . .
H11O H 0.1289 0.2264 0.4786 0.074 Uiso 1 1 calc R . .
C119 C -0.0255(6) 0.2392(5) 0.3788(4) 0.0363(17) Uani 1 1 d . . .
H11P H -0.0727 0.2095 0.3524 0.044 Uiso 1 1 calc R . .
H11Q H 0.0371 0.2021 0.3861 0.044 Uiso 1 1 calc R . .
C120 C 0.0000(7) 0.3181(6) 0.3262(5) 0.059(2) Uani 1 1 d . . .
H12J H -0.0592 0.3585 0.3246 0.089 Uiso 1 1 calc R . .
H12K H 0.0195 0.3038 0.2734 0.089 Uiso 1 1 calc R . .
H12L H 0.0560 0.3423 0.3471 0.089 Uiso 1 1 calc R . .
O21 O 0.2576(4) 0.1367(3) -0.0185(3) 0.0345(11) Uani 1 1 d . . .
C22 C 0.3077(5) 0.0733(4) 0.0113(4) 0.0337(16) Uani 1 1 d . . .
O221 O 0.3229(4) 0.0038(3) -0.0250(3) 0.0429(13) Uani 1 1 d . . .
C222 C 0.2889(7) 0.0023(5) -0.1045(4) 0.047(2) Uani 1 1 d . . .
C223 C 0.1783(7) 0.0137(6) -0.1073(5) 0.066(3) Uani 1 1 d . . .
H22A H 0.1478 -0.0284 -0.0702 0.099 Uiso 1 1 calc R . .
H22B H 0.1591 0.0078 -0.1601 0.099 Uiso 1 1 calc R . .
H22C H 0.1543 0.0694 -0.0936 0.099 Uiso 1 1 calc R . .
C224 C 0.3449(8) 0.0660(6) -0.1604(5) 0.071(3) Uani 1 1 d . . .
H22D H 0.3186 0.1225 -0.1510 0.107 Uiso 1 1 calc R . .
H22E H 0.3346 0.0573 -0.2145 0.107 Uiso 1 1 calc R . .
H22F H 0.4172 0.0585 -0.1515 0.107 Uiso 1 1 calc R . .
C225 C 0.3289(9) -0.0858(5) -0.1221(5) 0.071(3) Uani 1 1 d . . .
H22G H 0.4029 -0.0900 -0.1254 0.106 Uiso 1 1 calc R . .
H22H H 0.3046 -0.0968 -0.1719 0.106 Uiso 1 1 calc R . .
H22I H 0.3049 -0.1266 -0.0804 0.106 Uiso 1 1 calc R . .
C23 C 0.3498(6) 0.0625(4) 0.0848(4) 0.0373(17) Uani 1 1 d . . .
H23 H 0.3861 0.0112 0.1016 0.045 Uiso 1 1 calc R . .
C24 C 0.3390(5) 0.1257(4) 0.1327(4) 0.0326(16) Uani 1 1 d . . .
O241 O 0.3789(4) 0.1070(3) 0.2029(3) 0.0361(12) Uani 1 1 d . . .
C242 C 0.3781(6) 0.1673(4) 0.2627(4) 0.0345(17) Uani 1 1 d . . .
C243 C 0.4421(7) 0.2372(5) 0.2283(5) 0.049(2) Uani 1 1 d . . .
H24A H 0.5051 0.2134 0.2042 0.074 Uiso 1 1 calc R . .
H24B H 0.4575 0.2697 0.2698 0.074 Uiso 1 1 calc R . .
H24C H 0.4048 0.2735 0.1888 0.074 Uiso 1 1 calc R . .
C244 C 0.2716(6) 0.1965(5) 0.2877(4) 0.0378(17) Uani 1 1 d . . .
H24D H 0.2394 0.2299 0.2438 0.057 Uiso 1 1 calc R . .
H24E H 0.2727 0.2304 0.3310 0.057 Uiso 1 1 calc R . .
H24F H 0.2333 0.1481 0.3046 0.057 Uiso 1 1 calc R . .
C245 C 0.4319(7) 0.1133(5) 0.3282(4) 0.052(2) Uani 1 1 d . . .
H24G H 0.3943 0.0646 0.3451 0.077 Uiso 1 1 calc R . .
H24H H 0.4356 0.1458 0.3723 0.077 Uiso 1 1 calc R . .
H24I H 0.5002 0.0950 0.3093 0.077 Uiso 1 1 calc R . .
O25 O 0.2957(4) 0.1995(3) 0.1170(3) 0.0306(11) Uani 1 1 d . . .
O26 O 0.3698(3) 0.2781(3) -0.0365(3) 0.0300(10) Uani 1 1 d . . .
C27 C 0.3955(5) 0.3118(4) -0.1037(4) 0.0298(15) Uani 1 1 d . . .
O271 O 0.4924(4) 0.3220(3) -0.1235(3) 0.0387(12) Uani 1 1 d . . .
C272 C 0.5749(6) 0.2815(5) -0.0769(4) 0.0399(18) Uani 1 1 d . . .
C273 C 0.5710(6) 0.3143(6) 0.0033(4) 0.058(2) Uani 1 1 d . . .
H27A H 0.5555 0.3749 -0.0028 0.087 Uiso 1 1 calc R . .
H27B H 0.6365 0.3009 0.0265 0.087 Uiso 1 1 calc R . .
H27C H 0.5185 0.2882 0.0375 0.087 Uiso 1 1 calc R . .
C274 C 0.5719(6) 0.1875(5) -0.0718(5) 0.054(2) Uani 1 1 d . . .
H27D H 0.5104 0.1712 -0.0419 0.082 Uiso 1 1 calc R . .
H27E H 0.6311 0.1602 -0.0457 0.082 Uiso 1 1 calc R . .
H27F H 0.5721 0.1706 -0.1245 0.082 Uiso 1 1 calc R . .
C275 C 0.6671(6) 0.3079(6) -0.1266(5) 0.056(2) Uani 1 1 d . . .
H27G H 0.6725 0.2804 -0.1745 0.084 Uiso 1 1 calc R . .
H27H H 0.7278 0.2920 -0.0975 0.084 Uiso 1 1 calc R . .
H27I H 0.6606 0.3685 -0.1400 0.084 Uiso 1 1 calc R . .
C28 C 0.3303(5) 0.3406(4) -0.1631(4) 0.0316(15) Uani 1 1 d . . .
H28 H 0.3578 0.3663 -0.2111 0.038 Uiso 1 1 calc R . .
C29 C 0.2279(5) 0.3332(4) -0.1549(4) 0.0318(16) Uani 1 1 d . . .
O291 O 0.1772(4) 0.3652(3) -0.2170(3) 0.0340(11) Uani 1 1 d . . .
C292 C 0.0688(5) 0.3533(5) -0.2250(4) 0.0360(17) Uani 1 1 d . . .
C293 C 0.0510(6) 0.3994(5) -0.3054(4) 0.049(2) Uani 1 1 d . . .
H29A H 0.0556 0.4592 -0.3038 0.074 Uiso 1 1 calc R . .
H29B H -0.0162 0.3901 -0.3208 0.074 Uiso 1 1 calc R . .
H29C H 0.1022 0.3787 -0.3434 0.074 Uiso 1 1 calc R . .
C294 C 0.0573(7) 0.2630(5) -0.2240(5) 0.056(2) Uani 1 1 d . . .
H29D H 0.1023 0.2404 -0.2650 0.084 Uiso 1 1 calc R . .
H29E H -0.0127 0.2548 -0.2332 0.084 Uiso 1 1 calc R . .
H29F H 0.0748 0.2342 -0.1731 0.084 Uiso 1 1 calc R . .
C295 C 0.0042(7) 0.3945(7) -0.1632(5) 0.069(3) Uani 1 1 d . . .
H29G H 0.0214 0.3675 -0.1116 0.103 Uiso 1 1 calc R . .
H29H H -0.0671 0.3892 -0.1708 0.103 Uiso 1 1 calc R . .
H29I H 0.0163 0.4536 -0.1671 0.103 Uiso 1 1 calc R . .
O210 O 0.1812(4) 0.2994(3) -0.0956(3) 0.0388(12) Uani 1 1 d . . .
N211 N 0.2134(4) 0.3765(3) 0.0582(3) 0.0330(14) Uani 1 1 d D . .
C213 C 0.163(4) 0.523(3) -0.012(4) 0.062(13) Uani 0.482(10) 1 d PD A 1
H211 H 0.1091 0.4968 -0.0337 0.093 Uiso 0.482(10) 1 calc PR A 1
H212 H 0.1920 0.5629 -0.0520 0.093 Uiso 0.482(10) 1 calc PR A 1
H213 H 0.1358 0.5511 0.0327 0.093 Uiso 0.482(10) 1 calc PR A 1
C215 C 0.2164(14) 0.4365(11) 0.1880(10) 0.046(4) Uani 0.482(10) 1 d PDU A 1
H214 H 0.2852 0.4095 0.1880 0.068 Uiso 0.482(10) 1 calc PR A 1
H215 H 0.1842 0.4286 0.2406 0.068 Uiso 0.482(10) 1 calc PR A 1
H216 H 0.2188 0.4962 0.1715 0.068 Uiso 0.482(10) 1 calc PR A 1
C212 C 0.2447(13) 0.4559(7) 0.0141(8) 0.040(4) Uani 0.482(10) 1 d PD A 1
H21A H 0.2860 0.4414 -0.0329 0.048 Uiso 0.482(10) 1 calc PR A 1
H21B H 0.2892 0.4808 0.0471 0.048 Uiso 0.482(10) 1 calc PR A 1
C214 C 0.1559(10) 0.3983(8) 0.1318(6) 0.037(4) Uani 0.482(10) 1 d PD A 1
H21C H 0.1293 0.3471 0.1592 0.044 Uiso 0.482(10) 1 calc PR A 1
H21D H 0.0974 0.4378 0.1176 0.044 Uiso 0.482(10) 1 calc PR A 1
C21V C 0.153(3) 0.503(3) -0.022(3) 0.054(11) Uani 0.518(10) 1 d P A 2
H217 H 0.1964 0.5418 -0.0039 0.081 Uiso 0.518(10) 1 calc PR A 2
H218 H 0.0884 0.5334 -0.0364 0.081 Uiso 0.518(10) 1 calc PR A 2
H219 H 0.1859 0.4796 -0.0679 0.081 Uiso 0.518(10) 1 calc PR A 2
C21S C 0.2809(16) 0.4386(10) 0.1703(10) 0.055(5) Uani 0.518(10) 1 d P A 2
H21J H 0.2262 0.4833 0.1677 0.083 Uiso 0.518(10) 1 calc PR A 2
H21Y H 0.3416 0.4596 0.1874 0.083 Uiso 0.518(10) 1 calc PR A 2
H21S H 0.2606 0.3921 0.2075 0.083 Uiso 0.518(10) 1 calc PR A 2
C21U C 0.1337(11) 0.4330(9) 0.0430(9) 0.043(4) Uani 0.518(10) 1 d P A 2
H21E H 0.1120 0.4584 0.0915 0.052 Uiso 0.518(10) 1 calc PR A 2
H21F H 0.0770 0.4031 0.0290 0.052 Uiso 0.518(10) 1 calc PR A 2
C21T C 0.3042(10) 0.4075(8) 0.0859(8) 0.032(3) Uani 0.518(10) 1 d P A 2
H21G H 0.3265 0.4542 0.0486 0.038 Uiso 0.518(10) 1 calc PR A 2
H21H H 0.3595 0.3625 0.0885 0.038 Uiso 0.518(10) 1 calc PR A 2
N216 N 0.0778(4) 0.2301(3) 0.0554(3) 0.0283(13) Uani 1 1 d D . .
C218 C 0.0032(17) 0.1427(18) 0.1727(9) 0.049(7) Uani 0.482(10) 1 d PDU A 1
H21M H 0.0552 0.1290 0.2107 0.074 Uiso 0.482(10) 1 calc PR A 1
H21U H -0.0448 0.0997 0.1793 0.074 Uiso 0.482(10) 1 calc PR A 1
H21V H -0.0325 0.1967 0.1808 0.074 Uiso 0.482(10) 1 calc PR A 1
C220 C -0.0956(15) 0.2649(12) 0.0036(13) 0.049(6) Uani 0.482(10) 1 d PDU A 1
H22J H -0.0703 0.2607 -0.0505 0.074 Uiso 0.482(10) 1 calc PR A 1
H22K H -0.1534 0.3067 0.0045 0.074 Uiso 0.482(10) 1 calc PR A 1
H22L H -0.1167 0.2108 0.0269 0.074 Uiso 0.482(10) 1 calc PR A 1
C219 C -0.0132(8) 0.2902(8) 0.0495(9) 0.036(4) Uani 0.495(11) 1 d PD A 1
H21I H 0.0077 0.3446 0.0249 0.043 Uiso 0.495(11) 1 calc PR A 1
H21X H -0.0413 0.2981 0.1028 0.043 Uiso 0.495(11) 1 calc PR A 1
C217 C 0.0521(12) 0.1468(7) 0.0911(8) 0.044(4) Uani 0.495(11) 1 d PD A 1
H21K H 0.1148 0.1091 0.0923 0.053 Uiso 0.495(11) 1 calc PR A 1
H21L H 0.0062 0.1251 0.0570 0.053 Uiso 0.495(11) 1 calc PR A 1
C21W C 0.0319(16) 0.1562(12) 0.1866(9) 0.039(4) Uani 0.518(10) 1 d P A 2
H21W H -0.0224 0.1269 0.1692 0.059 Uiso 0.518(10) 1 calc PR A 2
H21Q H 0.0154 0.1693 0.2401 0.059 Uiso 0.518(10) 1 calc PR A 2
H21R H 0.0953 0.1207 0.1848 0.059 Uiso 0.518(10) 1 calc PR A 2
C22X C -0.0964(13) 0.2208(13) 0.0103(11) 0.050(5) Uani 0.518(10) 1 d P A 2
H22M H -0.1288 0.2122 0.0629 0.074 Uiso 0.518(10) 1 calc PR A 2
H22N H -0.1329 0.1937 -0.0258 0.074 Uiso 0.518(10) 1 calc PR A 2
H22O H -0.0977 0.2806 -0.0067 0.074 Uiso 0.518(10) 1 calc PR A 2
C21Y C 0.0135(10) 0.1831(9) 0.0113(8) 0.036(4) Uani 0.505(11) 1 d P A 2
H21T H 0.0149 0.1246 0.0353 0.043 Uiso 0.505(11) 1 calc PR A 2
H21N H 0.0420 0.1828 -0.0430 0.043 Uiso 0.505(11) 1 calc PR A 2
C21X C 0.0434(11) 0.2369(9) 0.1329(7) 0.031(4) Uani 0.505(11) 1 d P A 2
H21O H -0.0230 0.2696 0.1324 0.037 Uiso 0.505(11) 1 calc PR A 2
H21P H 0.0906 0.2696 0.1563 0.037 Uiso 0.505(11) 1 calc PR A 2

loop_
_atom_site_aniso_label
_atom_site_aniso_U_11
_atom_site_aniso_U_22
_atom_site_aniso_U_33
_atom_site_aniso_U_23
_atom_site_aniso_U_13
_atom_site_aniso_U_12
Hf2 0.03490(19) 0.03487(19) 0.02054(16) -0.00074(12) -0.00208(12) -0.00640(14)
Hf1 0.03161(18) 0.02710(18) 0.02384(16) -0.00474(12) -0.00248(12) -0.00394(12)
O11 0.039(3) 0.030(3) 0.023(2) -0.0031(19) -0.005(2) -0.007(2)
C12 0.033(4) 0.038(4) 0.020(3) 0.003(3) -0.012(3) 0.003(3)
O121 0.045(3) 0.037(3) 0.025(2) 0.001(2) -0.007(2) -0.003(2)
C122 0.048(4) 0.030(4) 0.030(4) -0.004(3) 0.001(3) -0.009(3)
C123 0.071(6) 0.042(5) 0.033(4) 0.006(3) -0.007(4) -0.001(4)
C124 0.083(6) 0.041(5) 0.037(4) 0.002(4) -0.005(4) -0.020(4)
C125 0.069(6) 0.039(5) 0.044(5) 0.002(4) -0.005(4) 0.016(4)
C13 0.041(4) 0.030(4) 0.028(4) -0.003(3) -0.005(3) -0.001(3)
C14 0.033(4) 0.029(4) 0.028(4) 0.005(3) -0.002(3) 0.000(3)
O141 0.042(3) 0.032(3) 0.028(2) 0.001(2) -0.007(2) 0.001(2)
C142 0.044(4) 0.032(4) 0.030(4) 0.006(3) -0.008(3) -0.008(3)
C144 0.063(5) 0.038(4) 0.039(4) -0.005(3) -0.023(4) -0.006(4)
C143 0.085(7) 0.038(5) 0.042(5) 0.002(4) 0.011(4) -0.015(4)
C145 0.055(5) 0.026(4) 0.043(4) -0.001(3) -0.016(4) -0.004(3)
O15 0.038(3) 0.030(3) 0.018(2) 0.0006(19) -0.0016(19) -0.001(2)
O16 0.022(2) 0.026(2) 0.026(2) -0.0094(19) -0.0013(18) -0.0065(19)
C17 0.045(4) 0.029(4) 0.024(3) -0.004(3) 0.000(3) 0.001(3)
O171 0.039(3) 0.054(3) 0.024(2) 0.004(2) -0.003(2) 0.000(2)
C172 0.044(5) 0.061(5) 0.024(4) 0.013(3) 0.001(3) 0.002(4)
C173 0.048(5) 0.101(7) 0.030(4) -0.011(4) -0.003(4) 0.000(5)
C174 0.035(4) 0.103(8) 0.039(5) 0.023(5) 0.006(4) 0.001(5)
C175 0.065(6) 0.053(5) 0.061(6) 0.014(5) 0.012(5) -0.003(5)
C18 0.033(4) 0.038(4) 0.024(3) 0.001(3) 0.000(3) 0.001(3)
C19 0.042(4) 0.028(4) 0.023(3) -0.005(3) -0.011(3) 0.000(3)
O191 0.046(3) 0.049(3) 0.014(2) 0.003(2) -0.005(2) -0.001(2)
C192 0.053(5) 0.042(4) 0.024(4) 0.006(3) -0.005(3) -0.014(4)
C193 0.057(5) 0.043(4) 0.025(4) 0.000(3) 0.005(3) -0.006(4)
C194 0.058(5) 0.062(6) 0.035(4) 0.014(4) -0.013(4) -0.016(4)
C195 0.063(6) 0.045(5) 0.055(5) 0.014(4) -0.024(4) -0.018(4)
O110 0.040(3) 0.029(2) 0.024(2) -0.0024(19) -0.002(2) -0.010(2)
N111 0.032(3) 0.029(3) 0.025(3) -0.002(2) -0.004(2) 0.000(2)
C112 0.039(4) 0.040(4) 0.043(4) -0.014(4) -0.005(3) 0.003(3)
C113 0.065(6) 0.039(5) 0.056(5) -0.008(4) -0.004(4) -0.004(4)
C114 0.048(5) 0.040(4) 0.040(4) -0.011(3) -0.006(4) -0.013(4)
C115 0.080(7) 0.070(6) 0.050(5) -0.033(5) -0.019(5) -0.008(5)
N116 0.020(3) 0.035(3) 0.033(3) -0.007(3) 0.002(2) -0.008(2)
C117 0.033(4) 0.047(5) 0.046(4) -0.014(4) 0.001(3) -0.004(3)
C118 0.039(4) 0.049(5) 0.064(6) -0.018(4) -0.017(4) 0.003(4)
C119 0.043(4) 0.042(4) 0.025(4) -0.006(3) -0.002(3) -0.008(3)
C120 0.057(6) 0.073(6) 0.045(5) 0.011(4) 0.004(4) -0.022(5)
O21 0.043(3) 0.039(3) 0.021(2) -0.001(2) 0.001(2) -0.005(2)
C22 0.042(4) 0.038(4) 0.020(3) -0.004(3) 0.007(3) -0.007(3)
O221 0.073(4) 0.037(3) 0.021(2) -0.009(2) -0.007(2) -0.005(3)
C222 0.082(6) 0.046(5) 0.019(3) -0.008(3) -0.011(4) -0.021(4)
C223 0.078(7) 0.073(7) 0.052(5) -0.010(5) -0.026(5) -0.011(5)
C224 0.115(9) 0.074(7) 0.028(4) -0.018(4) 0.015(5) -0.023(6)
C225 0.142(10) 0.043(5) 0.031(4) -0.018(4) -0.010(5) -0.008(6)
C23 0.049(4) 0.035(4) 0.027(4) 0.005(3) -0.008(3) -0.005(3)
C24 0.038(4) 0.037(4) 0.024(3) 0.000(3) -0.007(3) -0.009(3)
O241 0.051(3) 0.034(3) 0.023(2) -0.003(2) -0.015(2) 0.007(2)
C242 0.054(5) 0.033(4) 0.019(3) -0.007(3) -0.009(3) -0.008(3)
C243 0.063(5) 0.047(5) 0.041(4) -0.009(4) -0.004(4) -0.014(4)
C244 0.058(5) 0.041(4) 0.017(3) -0.011(3) -0.001(3) -0.008(4)
C245 0.072(6) 0.050(5) 0.034(4) -0.004(4) -0.025(4) 0.001(4)
O25 0.043(3) 0.020(2) 0.028(2) 0.0007(19) -0.002(2) -0.007(2)
O26 0.029(2) 0.036(3) 0.026(2) -0.003(2) -0.0031(19) -0.007(2)
C27 0.037(4) 0.031(4) 0.022(3) -0.001(3) -0.002(3) -0.009(3)
O271 0.044(3) 0.045(3) 0.025(2) 0.007(2) -0.003(2) -0.006(2)
C272 0.037(4) 0.055(5) 0.025(4) 0.001(3) -0.003(3) 0.003(4)
C273 0.050(5) 0.097(7) 0.032(4) -0.014(4) -0.008(4) -0.015(5)
C274 0.050(5) 0.051(5) 0.057(5) 0.005(4) -0.012(4) 0.010(4)
C275 0.032(4) 0.093(7) 0.041(5) 0.004(5) -0.003(4) -0.005(4)
C28 0.039(4) 0.029(4) 0.025(3) 0.002(3) 0.001(3) -0.002(3)
C29 0.044(4) 0.029(4) 0.023(3) -0.001(3) -0.011(3) -0.001(3)
O291 0.039(3) 0.041(3) 0.022(2) 0.001(2) -0.010(2) -0.005(2)
C292 0.037(4) 0.045(4) 0.026(4) -0.004(3) -0.007(3) 0.000(3)
C293 0.049(5) 0.066(6) 0.032(4) 0.010(4) -0.012(4) -0.014(4)
C294 0.065(6) 0.055(5) 0.051(5) 0.008(4) -0.019(4) -0.025(4)
C295 0.047(5) 0.113(9) 0.051(5) -0.031(6) -0.010(4) 0.001(5)
O210 0.037(3) 0.056(3) 0.023(2) 0.002(2) 0.000(2) -0.012(2)
N211 0.044(4) 0.033(3) 0.020(3) 0.010(2) -0.005(2) -0.009(3)
C213 0.09(3) 0.049(18) 0.05(2) 0.001(15) -0.009(15) -0.010(15)
C215 0.046(5) 0.046(5) 0.046(5) -0.0050(11) -0.0026(11) -0.0036(11)
C212 0.067(11) 0.028(8) 0.027(8) -0.003(6) 0.004(7) -0.023(8)
C214 0.053(10) 0.031(8) 0.021(7) 0.010(6) 0.003(6) -0.004(7)
C21V 0.057(17) 0.06(2) 0.032(13) 0.006(15) 0.010(12) 0.015(17)
C21S 0.072(14) 0.039(10) 0.058(11) -0.013(8) -0.008(9) -0.005(9)
C21U 0.040(9) 0.040(9) 0.052(9) -0.018(7) -0.006(7) 0.006(7)
C21T 0.037(8) 0.028(7) 0.032(7) -0.006(6) -0.003(6) -0.001(6)
N216 0.019(3) 0.039(3) 0.027(3) 0.004(2) -0.003(2) -0.012(2)
C218 0.049(7) 0.049(7) 0.049(7) -0.0050(13) -0.0026(11) -0.0042(12)
C220 0.049(6) 0.049(6) 0.049(6) -0.0052(12) -0.0030(11) -0.0040(11)
C219 0.030(8) 0.035(8) 0.042(9) -0.006(7) -0.004(6) 0.000(6)
C217 0.053(10) 0.034(9) 0.041(9) 0.005(7) -0.002(7) 0.005(7)
C21W 0.059(11) 0.036(10) 0.021(7) 0.015(7) 0.004(8) -0.021(9)
C22X 0.039(10) 0.066(14) 0.049(10) -0.017(10) -0.025(8) -0.004(9)
C21Y 0.037(8) 0.048(9) 0.023(7) -0.014(6) 0.009(6) -0.003(7)
C21X 0.040(8) 0.042(8) 0.015(6) -0.003(6) -0.003(5) -0.025(7)

loop_
_atom_type_symbol
_atom_type_description
_atom_type_scat_dispersion_real
_atom_type_scat_dispersion_imag
_atom_type_scat_source
C C 0.0033 0.0016 'International Tables Vol C Tables 4.2.6.8 and 6.1.1.4'
H H 0.0000 0.0000 'International Tables Vol C Tables 4.2.6.8 and 6.1.1.4'
N N 0.0061 0.0033 'International Tables Vol C Tables 4.2.6.8 and 6.1.1.4'
O O 0.0106 0.0060 'International Tables Vol C Tables 4.2.6.8 and 6.1.1.4'
Hf Hf -0.5830 6.1852 'International Tables Vol C Tables 4.2.6.8 and 6.1.1.4'

loop_
_geom_angle_atom_site_label_1
_geom_angle_atom_site_label_2
_geom_angle_atom_site_label_3
_geom_angle
_geom_angle_site_symmetry_1
_geom_angle_site_symmetry_3
_geom_angle_publ_flag
N216 Hf2 N211 99.0(2) . . ?
N216 Hf2 O210 93.4(2) . . ?
N211 Hf2 O210 97.6(2) . . ?
N216 Hf2 O25 98.02(19) . . ?
N211 Hf2 O25 94.60(19) . . ?
O210 Hf2 O25 161.8(2) . . ?
N216 Hf2 O26 168.75(19) . . ?
N211 Hf2 O26 90.7(2) . . ?
O210 Hf2 O26 79.60(17) . . ?
O25 Hf2 O26 86.79(17) . . ?
N216 Hf2 O21 90.6(2) . . ?
N211 Hf2 O21 169.3(2) . . ?
O210 Hf2 O21 86.39(19) . . ?
O25 Hf2 O21 79.36(17) . . ?
O26 Hf2 O21 80.23(17) . . ?
N116 Hf1 N111 98.3(2) . . ?
N116 Hf1 O11 95.7(2) . . ?
N111 Hf1 O11 97.34(19) . . ?
N116 Hf1 O110 98.1(2) . . ?
N111 Hf1 O110 95.91(19) . . ?
O11 Hf1 O110 159.26(18) . . ?
N116 Hf1 O16 170.71(18) . . ?
N111 Hf1 O16 90.87(19) . . ?
O11 Hf1 O16 84.26(17) . . ?
O110 Hf1 O16 79.64(17) . . ?
N116 Hf1 O15 89.6(2) . . ?
N111 Hf1 O15 171.57(19) . . ?
O11 Hf1 O15 78.96(16) . . ?
O110 Hf1 O15 85.70(16) . . ?
O16 Hf1 O15 81.26(16) . . ?
C12 O11 Hf1 134.4(4) . . ?
O11 C12 O121 119.0(6) . . ?
O11 C12 C13 126.4(6) . . ?
O121 C12 C13 114.6(6) . . ?
C12 O121 C122 123.3(5) . . ?
O121 C122 C124 110.1(6) . . ?
O121 C122 C123 101.7(5) . . ?
C124 C122 C123 111.2(6) . . ?
O121 C122 C125 109.8(6) . . ?
C124 C122 C125 113.3(7) . . ?
C123 C122 C125 110.2(6) . . ?
C122 C123 H12A 109.5 . . ?
C122 C123 H12B 109.5 . . ?
H12A C123 H12B 109.5 . . ?
C122 C123 H12C 109.5 . . ?
H12A C123 H12C 109.5 . . ?
H12B C123 H12C 109.5 . . ?
C122 C124 H12D 109.5 . . ?
C122 C124 H12E 109.5 . . ?
H12D C124 H12E 109.5 . . ?
C122 C124 H12F 109.5 . . ?
H12D C124 H12F 109.5 . . ?
H12E C124 H12F 109.5 . . ?
C122 C125 H12G 109.5 . . ?
C122 C125 H12H 109.5 . . ?
H12G C125 H12H 109.5 . . ?
C122 C125 H12I 109.5 . . ?
H12G C125 H12I 109.5 . . ?
H12H C125 H12I 109.5 . . ?
C12 C13 C14 121.5(6) . . ?
C12 C13 H13 119.3 . . ?
C14 C13 H13 119.3 . . ?
O15 C14 O141 121.5(5) . . ?
O15 C14 C13 125.3(6) . . ?
O141 C14 C13 113.2(6) . . ?
C14 O141 C142 121.9(5) . . ?
O141 C142 C143 112.0(6) . . ?
O141 C142 C145 101.9(5) . . ?
C143 C142 C145 110.6(6) . . ?
O141 C142 C144 109.0(6) . . ?
C143 C142 C144 111.1(7) . . ?
C145 C142 C144 111.9(6) . . ?
C142 C144 H14A 109.5 . . ?
C142 C144 H14B 109.5 . . ?
H14A C144 H14B 109.5 . . ?
C142 C144 H14C 109.5 . . ?
H14A C144 H14C 109.5 . . ?
H14B C144 H14C 109.5 . . ?
C142 C143 H14D 109.5 . . ?
C142 C143 H14E 109.5 . . ?
H14D C143 H14E 109.5 . . ?
C142 C143 H14F 109.5 . . ?
H14D C143 H14F 109.5 . . ?
H14E C143 H14F 109.5 . . ?
C142 C145 H14G 109.5 . . ?
C142 C145 H14H 109.5 . . ?
H14G C145 H14H 109.5 . . ?
C142 C145 H14I 109.5 . . ?
H14G C145 H14I 109.5 . . ?
H14H C145 H14I 109.5 . . ?
C14 O15 Hf1 133.3(4) . . ?
C17 O16 Hf1 133.1(4) . . ?
O16 C17 O171 121.1(6) . . ?
O16 C17 C18 123.6(6) . . ?
O171 C17 C18 115.3(6) . . ?
C17 O171 C172 122.8(5) . . ?
O171 C172 C174 101.2(6) . . ?
O171 C172 C173 111.2(7) . . ?
C174 C172 C173 112.5(7) . . ?
O171 C172 C175 107.3(6) . . ?
C174 C172 C175 111.3(8) . . ?
C173 C172 C175 112.7(7) . . ?
C172 C173 H17A 109.5 . . ?
C172 C173 H17B 109.5 . . ?
H17A C173 H17B 109.5 . . ?
C172 C173 H17C 109.5 . . ?
H17A C173 H17C 109.5 . . ?
H17B C173 H17C 109.5 . . ?
C172 C174 H17D 109.5 . . ?
C172 C174 H17E 109.5 . . ?
H17D C174 H17E 109.5 . . ?
C172 C174 H17F 109.5 . . ?
H17D C174 H17F 109.5 . . ?
H17E C174 H17F 109.5 . . ?
C172 C175 H17G 109.5 . . ?
C172 C175 H17H 109.5 . . ?
H17G C175 H17H 109.5 . . ?
C172 C175 H17I 109.5 . . ?
H17G C175 H17I 109.5 . . ?
H17H C175 H17I 109.5 . . ?
C19 C18 C17 123.5(6) . . ?
C19 C18 H18 118.3 . . ?
C17 C18 H18 118.3 . . ?
O110 C19 O191 118.8(6) . . ?
O110 C19 C18 126.7(6) . . ?
O191 C19 C18 114.4(6) . . ?
C19 O191 C192 124.8(6) . . ?
O191 C192 C195 108.7(6) . . ?
O191 C192 C194 102.2(6) . . ?
C195 C192 C194 111.1(6) . . ?
O191 C192 C193 110.6(6) . . ?
C195 C192 C193 113.6(7) . . ?
C194 C192 C193 110.1(6) . . ?
C192 C193 H19A 109.5 . . ?
C192 C193 H19B 109.5 . . ?
H19A C193 H19B 109.5 . . ?
C192 C193 H19C 109.5 . . ?
H19A C193 H19C 109.5 . . ?
H19B C193 H19C 109.5 . . ?
C192 C194 H19D 109.5 . . ?
C192 C194 H19E 109.5 . . ?
H19D C194 H19E 109.5 . . ?
C192 C194 H19F 109.5 . . ?
H19D C194 H19F 109.5 . . ?
H19E C194 H19F 109.5 . . ?
C192 C195 H19G 109.5 . . ?
C192 C195 H19H 109.5 . . ?
H19G C195 H19H 109.5 . . ?
C192 C195 H19I 109.5 . . ?
H19G C195 H19I 109.5 . . ?
H19H C195 H19I 109.5 . . ?
C19 O110 Hf1 133.1(4) . . ?
C114 N111 C112 114.6(6) . . ?
C114 N111 Hf1 122.9(4) . . ?
C112 N111 Hf1 122.2(5) . . ?
N111 C112 C113 115.3(7) . . ?
N111 C112 H11A 108.4 . . ?
C113 C112 H11A 108.4 . . ?
N111 C112 H11B 108.4 . . ?
C113 C112 H11B 108.4 . . ?
H11A C112 H11B 107.5 . . ?
C112 C113 H11C 109.5 . . ?
C112 C113 H11D 109.5 . . ?
H11C C113 H11D 109.5 . . ?
C112 C113 H11E 109.5 . . ?
H11C C113 H11E 109.5 . . ?
H11D C113 H11E 109.5 . . ?
N111 C114 C115 111.8(7) . . ?
N111 C114 H11F 109.3 . . ?
C115 C114 H11F 109.3 . . ?
N111 C114 H11G 109.3 . . ?
C115 C114 H11G 109.3 . . ?
H11F C114 H11G 107.9 . . ?
C114 C115 H11H 109.5 . . ?
C114 C115 H11I 109.5 . . ?
H11H C115 H11I 109.5 . . ?
C114 C115 H11J 109.5 . . ?
H11H C115 H11J 109.5 . . ?
H11I C115 H11J 109.5 . . ?
C119 N116 C117 113.4(5) . . ?
C119 N116 Hf1 122.3(4) . . ?
C117 N116 Hf1 124.2(4) . . ?
N116 C117 C118 113.0(6) . . ?
N116 C117 H11K 109.0 . . ?
C118 C117 H11K 109.0 . . ?
N116 C117 H11L 109.0 . . ?
C118 C117 H11L 109.0 . . ?
H11K C117 H11L 107.8 . . ?
C117 C118 H11M 109.5 . . ?
C117 C118 H11N 109.5 . . ?
H11M C118 H11N 109.5 . . ?
C117 C118 H11O 109.5 . . ?
H11M C118 H11O 109.5 . . ?
H11N C118 H11O 109.5 . . ?
N116 C119 C120 113.5(6) . . ?
N116 C119 H11P 108.9 . . ?
C120 C119 H11P 108.9 . . ?
N116 C119 H11Q 108.9 . . ?
C120 C119 H11Q 108.9 . . ?
H11P C119 H11Q 107.7 . . ?
C119 C120 H12J 109.5 . . ?
C119 C120 H12K 109.5 . . ?
H12J C120 H12K 109.5 . . ?
C119 C120 H12L 109.5 . . ?
H12J C120 H12L 109.5 . . ?
H12K C120 H12L 109.5 . . ?
C22 O21 Hf2 132.0(4) . . ?
O21 C22 O221 121.2(6) . . ?
O21 C22 C23 126.9(7) . . ?
O221 C22 C23 111.8(6) . . ?
C22 O221 C222 120.9(6) . . ?
C223 C222 O221 112.5(7) . . ?
C223 C222 C225 111.0(8) . . ?
O221 C222 C225 101.5(6) . . ?
C223 C222 C224 113.9(8) . . ?
O221 C222 C224 108.6(6) . . ?
C225 C222 C224 108.5(7) . . ?
C222 C223 H22A 109.5 . . ?
C222 C223 H22B 109.5 . . ?
H22A C223 H22B 109.5 . . ?
C222 C223 H22C 109.5 . . ?
H22A C223 H22C 109.5 . . ?
H22B C223 H22C 109.5 . . ?
C222 C224 H22D 109.5 . . ?
C222 C224 H22E 109.5 . . ?
H22D C224 H22E 109.5 . . ?
C222 C224 H22F 109.5 . . ?
H22D C224 H22F 109.5 . . ?
H22E C224 H22F 109.5 . . ?
C222 C225 H22G 109.5 . . ?
C222 C225 H22H 109.5 . . ?
H22G C225 H22H 109.5 . . ?
C222 C225 H22I 109.5 . . ?
H22G C225 H22I 109.5 . . ?
H22H C225 H22I 109.5 . . ?
C24 C23 C22 120.8(6) . . ?
C24 C23 H23 119.6 . . ?
C22 C23 H23 119.6 . . ?
O25 C24 O241 117.7(6) . . ?
O25 C24 C23 126.9(6) . . ?
O241 C24 C23 115.4(6) . . ?
C24 O241 C242 124.0(5) . . ?
O241 C242 C244 111.0(6) . . ?
O241 C242 C243 107.4(6) . . ?
C244 C242 C243 114.1(6) . . ?
O241 C242 C245 101.1(5) . . ?
C244 C242 C245 112.1(6) . . ?
C243 C242 C245 110.3(7) . . ?
C242 C243 H24A 109.5 . . ?
C242 C243 H24B 109.5 . . ?
H24A C243 H24B 109.5 . . ?
C242 C243 H24C 109.5 . . ?
H24A C243 H24C 109.5 . . ?
H24B C243 H24C 109.5 . . ?
C242 C244 H24D 109.5 . . ?
C242 C244 H24E 109.5 . . ?
H24D C244 H24E 109.5 . . ?
C242 C244 H24F 109.5 . . ?
H24D C244 H24F 109.5 . . ?
H24E C244 H24F 109.5 . . ?
C242 C245 H24G 109.5 . . ?
C242 C245 H24H 109.5 . . ?
H24G C245 H24H 109.5 . . ?
C242 C245 H24I 109.5 . . ?
H24G C245 H24I 109.5 . . ?
H24H C245 H24I 109.5 . . ?
C24 O25 Hf2 133.7(4) . . ?
C27 O26 Hf2 130.7(4) . . ?
O26 C27 O271 120.2(6) . . ?
O26 C27 C28 125.9(6) . . ?
O271 C27 C28 114.0(6) . . ?
C27 O271 C272 122.8(5) . . ?
O271 C272 C275 101.7(5) . . ?
O271 C272 C274 109.3(6) . . ?
C275 C272 C274 109.9(7) . . ?
O271 C272 C273 111.0(6) . . ?
C275 C272 C273 111.2(7) . . ?
C274 C272 C273 113.3(7) . . ?
C272 C273 H27A 109.5 . . ?
C272 C273 H27B 109.5 . . ?
H27A C273 H27B 109.5 . . ?
C272 C273 H27C 109.5 . . ?
H27A C273 H27C 109.5 . . ?
H27B C273 H27C 109.5 . . ?
C272 C274 H27D 109.5 . . ?
C272 C274 H27E 109.5 . . ?
H27D C274 H27E 109.5 . . ?
C272 C274 H27F 109.5 . . ?
H27D C274 H27F 109.5 . . ?
H27E C274 H27F 109.5 . . ?
C272 C275 H27G 109.5 . . ?
C272 C275 H27H 109.5 . . ?
H27G C275 H27H 109.5 . . ?
C272 C275 H27I 109.5 . . ?
H27G C275 H27I 109.5 . . ?
H27H C275 H27I 109.5 . . ?
C29 C28 C27 122.7(6) . . ?
C29 C28 H28 118.7 . . ?
C27 C28 H28 118.7 . . ?
O210 C29 O291 119.7(6) . . ?
O210 C29 C28 125.7(6) . . ?
O291 C29 C28 114.6(6) . . ?
C29 O291 C292 123.3(5) . . ?
C294 C292 O291 108.8(6) . . ?
C294 C292 C295 114.1(8) . . ?
O291 C292 C295 110.0(6) . . ?
C294 C292 C293 111.1(6) . . ?
O291 C292 C293 101.4(6) . . ?
C295 C292 C293 110.5(7) . . ?
C292 C293 H29A 109.5 . . ?
C292 C293 H29B 109.5 . . ?
H29A C293 H29B 109.5 . . ?
C292 C293 H29C 109.5 . . ?
H29A C293 H29C 109.5 . . ?
H29B C293 H29C 109.5 . . ?
C292 C294 H29D 109.5 . . ?
C292 C294 H29E 109.5 . . ?
H29D C294 H29E 109.5 . . ?
C292 C294 H29F 109.5 . . ?
H29D C294 H29F 109.5 . . ?
H29E C294 H29F 109.5 . . ?
C292 C295 H29G 109.5 . . ?
C292 C295 H29H 109.5 . . ?
H29G C295 H29H 109.5 . . ?
C292 C295 H29I 109.5 . . ?
H29G C295 H29I 109.5 . . ?
H29H C295 H29I 109.5 . . ?
C29 O210 Hf2 133.7(5) . . ?
C21U N211 C21T 117.2(9) . . ?
C21U N211 C212 67.5(10) . . ?
C21T N211 C212 65.3(8) . . ?
C21U N211 C214 68.3(8) . . ?
C21T N211 C214 89.1(8) . . ?
C212 N211 C214 107.6(9) . . ?
C21U N211 Hf2 120.8(7) . . ?
C21T N211 Hf2 120.5(6) . . ?
C212 N211 Hf2 128.0(7) . . ?
C214 N211 Hf2 123.4(6) . . ?
N211 C212 C213 118(3) . . ?
N211 C212 H21A 107.7 . . ?
C213 C212 H21A 107.7 . . ?
N211 C212 H21B 107.7 . . ?
C213 C212 H21B 107.7 . . ?
H21A C212 H21B 107.1 . . ?
N211 C214 C215 115.1(11) . . ?
N211 C214 H21C 108.5 . . ?
C215 C214 H21C 108.5 . . ?
N211 C214 H21D 108.5 . . ?
C215 C214 H21D 108.5 . . ?
H21C C214 H21D 107.5 . . ?
C21U C21V H217 109.5 . . ?
C21U C21V H218 109.5 . . ?
H217 C21V H218 109.5 . . ?
C21U C21V H219 109.5 . . ?
H217 C21V H219 109.5 . . ?
H218 C21V H219 109.5 . . ?
C21T C21S H21J 109.5 . . ?
C21T C21S H21Y 109.5 . . ?
H21J C21S H21Y 109.5 . . ?
C21T C21S H21S 109.5 . . ?
H21J C21S H21S 109.5 . . ?
H21Y C21S H21S 109.5 . . ?
N211 C21U C21V 115.7(16) . . ?
N211 C21U H21E 108.3 . . ?
C21V C21U H21E 108.3 . . ?
N211 C21U H21F 108.3 . . ?
C21V C21U H21F 108.3 . . ?
H21E C21U H21F 107.4 . . ?
N211 C21T C21S 110.6(12) . . ?
N211 C21T H21G 109.5 . . ?
C21S C21T H21G 109.5 . . ?
N211 C21T H21H 109.5 . . ?
C21S C21T H21H 109.5 . . ?
H21G C21T H21H 108.1 . . ?
C21X N216 C217 72.0(8) . . ?
C21X N216 C219 75.6(8) . . ?
C217 N216 C219 111.7(9) . . ?
C21X N216 C21Y 114.5(8) . . ?
C217 N216 C21Y 62.3(8) . . ?
C219 N216 C21Y 80.4(8) . . ?
C21X N216 Hf2 119.0(6) . . ?
C217 N216 Hf2 124.7(7) . . ?
C219 N216 Hf2 123.7(6) . . ?
C21Y N216 Hf2 125.0(6) . . ?
N216 C219 C220 115.0(12) . . ?
N216 C219 H21I 108.5 . . ?
C220 C219 H21I 108.5 . . ?
N216 C219 H21X 108.5 . . ?
C220 C219 H21X 108.5 . . ?
H21I C219 H21X 107.5 . . ?
N216 C217 C218 116.1(14) . . ?
N216 C217 H21K 108.3 . . ?
C218 C217 H21K 108.3 . . ?
N216 C217 H21L 108.3 . . ?
C218 C217 H21L 108.3 . . ?
H21K C217 H21L 107.4 . . ?
C21X C21W H21W 109.5 . . ?
C21X C21W H21Q 109.5 . . ?
H21W C21W H21Q 109.5 . . ?
C21X C21W H21R 109.5 . . ?
H21W C21W H21R 109.5 . . ?
H21Q C21W H21R 109.5 . . ?
C21Y C22X H22M 109.5 . . ?
C21Y C22X H22N 109.5 . . ?
H22M C22X H22N 109.5 . . ?
C21Y C22X H22O 109.5 . . ?
H22M C22X H22O 109.5 . . ?
H22N C22X H22O 109.5 . . ?
N216 C21Y C22X 112.4(11) . . ?
N216 C21Y H21T 109.1 . . ?
C22X C21Y H21T 109.1 . . ?
N216 C21Y H21N 109.1 . . ?
C22X C21Y H21N 109.1 . . ?
H21T C21Y H21N 107.9 . . ?
N216 C21X C21W 117.6(12) . . ?
N216 C21X H21O 107.9 . . ?
C21W C21X H21O 107.9 . . ?
N216 C21X H21P 107.9 . . ?
C21W C21X H21P 107.9 . . ?
H21O C21X H21P 107.2 . . ?

loop_
_geom_bond_atom_site_label_1
_geom_bond_atom_site_label_2
_geom_bond_distance
_geom_bond_site_symmetry_2
_geom_bond_publ_flag
Hf2 N216 2.040(5) . ?
Hf2 N211 2.056(6) . ?
Hf2 O210 2.108(5) . ?
Hf2 O25 2.116(4) . ?
Hf2 O26 2.190(5) . ?
Hf2 O21 2.194(5) . ?
Hf1 N116 2.042(5) . ?
Hf1 N111 2.060(6) . ?
Hf1 O11 2.105(4) . ?
Hf1 O110 2.118(4) . ?
Hf1 O16 2.166(4) . ?
Hf1 O15 2.193(5) . ?
O11 C12 1.294(8) . ?
C12 O121 1.346(7) . ?
C12 C13 1.382(9) . ?
O121 C122 1.465(8) . ?
C122 C124 1.505(11) . ?
C122 C123 1.519(10) . ?
C122 C125 1.543(10) . ?
C123 H12A 0.9800 . ?
C123 H12B 0.9800 . ?
C123 H12C 0.9800 . ?
C124 H12D 0.9800 . ?
C124 H12E 0.9800 . ?
C124 H12F 0.9800 . ?
C125 H12G 0.9800 . ?
C125 H12H 0.9800 . ?
C125 H12I 0.9800 . ?
C13 C14 1.413(9) . ?
C13 H13 0.9500 . ?
C14 O15 1.259(8) . ?
C14 O141 1.339(8) . ?
O141 C142 1.466(8) . ?
C142 C143 1.511(10) . ?
C142 C145 1.514(10) . ?
C142 C144 1.526(10) . ?
C144 H14A 0.9800 . ?
C144 H14B 0.9800 . ?
C144 H14C 0.9800 . ?
C143 H14D 0.9800 . ?
C143 H14E 0.9800 . ?
C143 H14F 0.9800 . ?
C145 H14G 0.9800 . ?
C145 H14H 0.9800 . ?
C145 H14I 0.9800 . ?
O16 C17 1.285(8) . ?
C17 O171 1.335(8) . ?
C17 C18 1.398(9) . ?
O171 C172 1.475(8) . ?
C172 C174 1.512(10) . ?
C172 C173 1.520(12) . ?
C172 C175 1.548(11) . ?
C173 H17A 0.9800 . ?
C173 H17B 0.9800 . ?
C173 H17C 0.9800 . ?
C174 H17D 0.9800 . ?
C174 H17E 0.9800 . ?
C174 H17F 0.9800 . ?
C175 H17G 0.9800 . ?
C175 H17H 0.9800 . ?
C175 H17I 0.9800 . ?
C18 C19 1.368(9) . ?
C18 H18 0.9500 . ?
C19 O110 1.271(8) . ?
C19 O191 1.339(7) . ?
O191 C192 1.468(9) . ?
C192 C195 1.510(10) . ?
C192 C194 1.519(10) . ?
C192 C193 1.534(10) . ?
C193 H19A 0.9800 . ?
C193 H19B 0.9800 . ?
C193 H19C 0.9800 . ?
C194 H19D 0.9800 . ?
C194 H19E 0.9800 . ?
C194 H19F 0.9800 . ?
C195 H19G 0.9800 . ?
C195 H19H 0.9800 . ?
C195 H19I 0.9800 . ?
N111 C114 1.459(9) . ?
N111 C112 1.462(9) . ?
C112 C113 1.510(11) . ?
C112 H11A 0.9900 . ?
C112 H11B 0.9900 . ?
C113 H11C 0.9800 . ?
C113 H11D 0.9800 . ?
C113 H11E 0.9800 . ?
C114 C115 1.544(11) . ?
C114 H11F 0.9900 . ?
C114 H11G 0.9900 . ?
C115 H11H 0.9800 . ?
C115 H11I 0.9800 . ?
C115 H11J 0.9800 . ?
N116 C119 1.472(8) . ?
N116 C117 1.474(9) . ?
C117 C118 1.534(10) . ?
C117 H11K 0.9900 . ?
C117 H11L 0.9900 . ?
C118 H11M 0.9800 . ?
C118 H11N 0.9800 . ?
C118 H11O 0.9800 . ?
C119 C120 1.532(10) . ?
C119 H11P 0.9900 . ?
C119 H11Q 0.9900 . ?
C120 H12J 0.9800 . ?
C120 H12K 0.9800 . ?
C120 H12L 0.9800 . ?
O21 C22 1.253(8) . ?
C22 O221 1.344(8) . ?
C22 C23 1.408(9) . ?
O221 C222 1.478(8) . ?
C222 C223 1.472(12) . ?
C222 C225 1.537(11) . ?
C222 C224 1.541(11) . ?
C223 H22A 0.9800 . ?
C223 H22B 0.9800 . ?
C223 H22C 0.9800 . ?
C224 H22D 0.9800 . ?
C224 H22E 0.9800 . ?
C224 H22F 0.9800 . ?
C225 H22G 0.9800 . ?
C225 H22H 0.9800 . ?
C225 H22I 0.9800 . ?
C23 C24 1.382(10) . ?
C23 H23 0.9500 . ?
C24 O25 1.288(8) . ?
C24 O241 1.348(8) . ?
O241 C242 1.501(8) . ?
C242 C244 1.508(10) . ?
C242 C243 1.522(10) . ?
C242 C245 1.527(9) . ?
C243 H24A 0.9800 . ?
C243 H24B 0.9800 . ?
C243 H24C 0.9800 . ?
C244 H24D 0.9800 . ?
C244 H24E 0.9800 . ?
C244 H24F 0.9800 . ?
C245 H24G 0.9800 . ?
C245 H24H 0.9800 . ?
C245 H24I 0.9800 . ?
O26 C27 1.266(8) . ?
C27 O271 1.334(8) . ?
C27 C28 1.401(9) . ?
O271 C272 1.468(8) . ?
C272 C275 1.518(10) . ?
C272 C274 1.521(11) . ?
C272 C273 1.537(10) . ?
C273 H27A 0.9800 . ?
C273 H27B 0.9800 . ?
C273 H27C 0.9800 . ?
C274 H27D 0.9800 . ?
C274 H27E 0.9800 . ?
C274 H27F 0.9800 . ?
C275 H27G 0.9800 . ?
C275 H27H 0.9800 . ?
C275 H27I 0.9800 . ?
C28 C29 1.377(10) . ?
C28 H28 0.9500 . ?
C29 O210 1.260(8) . ?
C29 O291 1.335(7) . ?
O291 C292 1.491(8) . ?
C292 C294 1.484(10) . ?
C292 C295 1.505(11) . ?
C292 C293 1.524(9) . ?
C293 H29A 0.9800 . ?
C293 H29B 0.9800 . ?
C293 H29C 0.9800 . ?
C294 H29D 0.9800 . ?
C294 H29E 0.9800 . ?
C294 H29F 0.9800 . ?
C295 H29G 0.9800 . ?
C295 H29H 0.9800 . ?
C295 H29I 0.9800 . ?
N211 C21U 1.358(14) . ?
N211 C21T 1.479(14) . ?
N211 C212 1.498(8) . ?
N211 C214 1.502(8) . ?
C213 C212 1.515(10) . ?
C213 H211 0.9800 . ?
C213 H212 0.9800 . ?
C213 H213 0.9800 . ?
C215 C214 1.517(9) . ?
C215 H214 0.9800 . ?
C215 H215 0.9800 . ?
C215 H216 0.9800 . ?
C212 H21A 0.9900 . ?
C212 H21B 0.9900 . ?
C214 H21C 0.9900 . ?
C214 H21D 0.9900 . ?
C21V C21U 1.53(5) . ?
C21V H217 0.9800 . ?
C21V H218 0.9800 . ?
C21V H219 0.9800 . ?
C21S C21T 1.60(2) . ?
C21S H21J 0.9800 . ?
C21S H21Y 0.9800 . ?
C21S H21S 0.9800 . ?
C21U H21E 0.9900 . ?
C21U H21F 0.9900 . ?
C21T H21G 0.9900 . ?
C21T H21H 0.9900 . ?
N216 C21X 1.400(13) . ?
N216 C217 1.480(9) . ?
N216 C219 1.487(8) . ?
N216 C21Y 1.494(15) . ?
C218 C217 1.510(10) . ?
C218 H21M 0.9800 . ?
C218 H21U 0.9800 . ?
C218 H21V 0.9800 . ?
C220 C219 1.506(10) . ?
C220 H22J 0.9800 . ?
C220 H22K 0.9800 . ?
C220 H22L 0.9800 . ?
C219 H21I 0.9900 . ?
C219 H21X 0.9900 . ?
C217 H21K 0.9900 . ?
C217 H21L 0.9900 . ?
C21W C21X 1.529(19) . ?
C21W H21W 0.9800 . ?
C21W H21Q 0.9800 . ?
C21W H21R 0.9800 . ?
C22X C21Y 1.54(2) . ?
C22X H22M 0.9800 . ?
C22X H22N 0.9800 . ?
C22X H22O 0.9800 . ?
C21Y H21T 0.9900 . ?
C21Y H21N 0.9900 . ?
C21X H21O 0.9900 . ?
C21X H21P 0.9900 . ?

loop_
_geom_torsion_atom_site_label_1
_geom_torsion_atom_site_label_2
_geom_torsion_atom_site_label_3
_geom_torsion_atom_site_label_4
_geom_torsion
_geom_torsion_site_symmetry_1
_geom_torsion_site_symmetry_2
_geom_torsion_site_symmetry_3
_geom_torsion_site_symmetry_4
_geom_torsion_publ_flag
N116 Hf1 O11 C12 90.3(6) . . . . ?
N111 Hf1 O11 C12 -170.5(6) . . . . ?
O110 Hf1 O11 C12 -41.2(9) . . . . ?
O16 Hf1 O11 C12 -80.4(6) . . . . ?
O15 Hf1 O11 C12 1.8(6) . . . . ?
Hf1 O11 C12 O121 177.6(4) . . . . ?
Hf1 O11 C12 C13 -3.1(11) . . . . ?
O11 C12 O121 C122 -6.4(10) . . . . ?
C13 C12 O121 C122 174.2(6) . . . . ?
C12 O121 C122 C124 -60.8(8) . . . . ?
C12 O121 C122 C123 -178.8(6) . . . . ?
C12 O121 C122 C125 64.6(8) . . . . ?
O11 C12 C13 C14 1.0(11) . . . . ?
O121 C12 C13 C14 -179.7(6) . . . . ?
C12 C13 C14 O15 2.0(11) . . . . ?
C12 C13 C14 O141 -177.0(6) . . . . ?
O15 C14 O141 C142 1.0(10) . . . . ?
C13 C14 O141 C142 180.0(6) . . . . ?
C14 O141 C142 C143 -60.0(8) . . . . ?
C14 O141 C142 C145 -178.2(6) . . . . ?
C14 O141 C142 C144 63.4(8) . . . . ?
O141 C14 O15 Hf1 175.8(4) . . . . ?
C13 C14 O15 Hf1 -3.0(11) . . . . ?
N116 Hf1 O15 C14 -94.7(6) . . . . ?
N111 Hf1 O15 C14 65.8(14) . . . . ?
O11 Hf1 O15 C14 1.2(6) . . . . ?
O110 Hf1 O15 C14 167.2(6) . . . . ?
O16 Hf1 O15 C14 87.0(6) . . . . ?
N116 Hf1 O16 C17 71.2(13) . . . . ?
N111 Hf1 O16 C17 -101.5(6) . . . . ?
O11 Hf1 O16 C17 161.2(6) . . . . ?
O110 Hf1 O16 C17 -5.6(6) . . . . ?
O15 Hf1 O16 C17 81.6(6) . . . . ?
Hf1 O16 C17 O171 -173.4(4) . . . . ?
Hf1 O16 C17 C18 4.7(10) . . . . ?
O16 C17 O171 C172 1.7(10) . . . . ?
C18 C17 O171 C172 -176.6(7) . . . . ?
C17 O171 C172 C174 177.9(7) . . . . ?
C17 O171 C172 C173 58.2(9) . . . . ?
C17 O171 C172 C175 -65.4(9) . . . . ?
O16 C17 C18 C19 0.0(11) . . . . ?
O171 C17 C18 C19 178.2(6) . . . . ?
C17 C18 C19 O110 -1.1(12) . . . . ?
C17 C18 C19 O191 179.8(6) . . . . ?
O110 C19 O191 C192 -5.0(10) . . . . ?
C18 C19 O191 C192 174.2(6) . . . . ?
C19 O191 C192 C195 -61.6(8) . . . . ?
C19 O191 C192 C194 -179.1(6) . . . . ?
C19 O191 C192 C193 63.8(8) . . . . ?
O191 C19 O110 Hf1 176.4(4) . . . . ?
C18 C19 O110 Hf1 -2.7(11) . . . . ?
N116 Hf1 O110 C19 -166.3(6) . . . . ?
N111 Hf1 O110 C19 94.4(6) . . . . ?
O11 Hf1 O110 C19 -35.1(9) . . . . ?
O16 Hf1 O110 C19 4.6(6) . . . . ?
O15 Hf1 O110 C19 -77.3(6) . . . . ?
N116 Hf1 N111 C114 -138.5(5) . . . . ?
O11 Hf1 N111 C114 124.6(5) . . . . ?
O110 Hf1 N111 C114 -39.4(5) . . . . ?
O16 Hf1 N111 C114 40.3(5) . . . . ?
O15 Hf1 N111 C114 61.2(14) . . . . ?
N116 Hf1 N111 C112 48.4(5) . . . . ?
O11 Hf1 N111 C112 -48.5(5) . . . . ?
O110 Hf1 N111 C112 147.5(5) . . . . ?
O16 Hf1 N111 C112 -132.8(5) . . . . ?
O15 Hf1 N111 C112 -111.9(12) . . . . ?
C114 N111 C112 C113 -57.3(8) . . . . ?
Hf1 N111 C112 C113 116.3(6) . . . . ?
C112 N111 C114 C115 -63.0(8) . . . . ?
Hf1 N111 C114 C115 123.4(6) . . . . ?
N111 Hf1 N116 C119 47.0(5) . . . . ?
O11 Hf1 N116 C119 145.3(5) . . . . ?
O110 Hf1 N116 C119 -50.3(5) . . . . ?
O16 Hf1 N116 C119 -125.6(11) . . . . ?
O15 Hf1 N116 C119 -135.9(5) . . . . ?
N111 Hf1 N116 C117 -137.8(5) . . . . ?
O11 Hf1 N116 C117 -39.5(5) . . . . ?
O110 Hf1 N116 C117 125.0(5) . . . . ?
O16 Hf1 N116 C117 49.6(14) . . . . ?
O15 Hf1 N116 C117 39.4(5) . . . . ?
C119 N116 C117 C118 -66.2(8) . . . . ?
Hf1 N116 C117 C118 118.2(6) . . . . ?
C117 N116 C119 C120 -60.9(8) . . . . ?
Hf1 N116 C119 C120 114.8(6) . . . . ?
N216 Hf2 O21 C22 -102.7(6) . . . . ?
N211 Hf2 O21 C22 51.7(12) . . . . ?
O210 Hf2 O21 C22 163.9(6) . . . . ?
O25 Hf2 O21 C22 -4.7(6) . . . . ?
O26 Hf2 O21 C22 83.9(6) . . . . ?
Hf2 O21 C22 O221 -178.2(4) . . . . ?
Hf2 O21 C22 C23 5.1(11) . . . . ?
O21 C22 O221 C222 5.5(10) . . . . ?
C23 C22 O221 C222 -177.3(6) . . . . ?
C22 O221 C222 C223 -65.1(9) . . . . ?
C22 O221 C222 C225 176.2(7) . . . . ?
C22 O221 C222 C224 61.9(9) . . . . ?
O21 C22 C23 C24 -0.5(12) . . . . ?
O221 C22 C23 C24 -177.5(6) . . . . ?
C22 C23 C24 O25 -2.9(12) . . . . ?
C22 C23 C24 O241 177.4(6) . . . . ?
O25 C24 O241 C242 -1.6(10) . . . . ?
C23 C24 O241 C242 178.2(6) . . . . ?
C24 O241 C242 C244 60.9(8) . . . . ?
C24 O241 C242 C243 -64.4(8) . . . . ?
C24 O241 C242 C245 179.9(6) . . . . ?
O241 C24 O25 Hf2 -178.7(4) . . . . ?
C23 C24 O25 Hf2 1.6(11) . . . . ?
N216 Hf2 O25 C24 90.5(6) . . . . ?
N211 Hf2 O25 C24 -169.7(6) . . . . ?
O210 Hf2 O25 C24 -37.7(9) . . . . ?
O26 Hf2 O25 C24 -79.3(6) . . . . ?
O21 Hf2 O25 C24 1.4(6) . . . . ?
N216 Hf2 O26 C27 63.1(11) . . . . ?
N211 Hf2 O26 C27 -86.6(6) . . . . ?
O210 Hf2 O26 C27 11.0(6) . . . . ?
O25 Hf2 O26 C27 178.9(6) . . . . ?
O21 Hf2 O26 C27 99.1(6) . . . . ?
Hf2 O26 C27 O271 174.2(4) . . . . ?
Hf2 O26 C27 C28 -6.5(10) . . . . ?
O26 C27 O271 C272 12.3(10) . . . . ?
C28 C27 O271 C272 -167.2(6) . . . . ?
C27 O271 C272 C275 176.2(6) . . . . ?
C27 O271 C272 C274 60.1(8) . . . . ?
C27 O271 C272 C273 -65.5(9) . . . . ?
O26 C27 C28 C29 -1.6(11) . . . . ?
O271 C27 C28 C29 177.8(6) . . . . ?
C27 C28 C29 O210 -1.5(11) . . . . ?
C27 C28 C29 O291 179.0(6) . . . . ?
O210 C29 O291 C292 -8.5(10) . . . . ?
C28 C29 O291 C292 171.0(6) . . . . ?
C29 O291 C292 C294 -61.2(8) . . . . ?
C29 O291 C292 C295 64.5(9) . . . . ?
C29 O291 C292 C293 -178.5(6) . . . . ?
O291 C29 O210 Hf2 -167.2(4) . . . . ?
C28 C29 O210 Hf2 13.3(11) . . . . ?
N216 Hf2 O210 C29 174.2(7) . . . . ?
N211 Hf2 O210 C29 74.6(7) . . . . ?
O25 Hf2 O210 C29 -56.9(10) . . . . ?
O26 Hf2 O210 C29 -14.6(6) . . . . ?
O21 Hf2 O210 C29 -95.4(7) . . . . ?
N216 Hf2 N211 C21U -47.7(9) . . . . ?
O210 Hf2 N211 C21U 47.0(9) . . . . ?
O25 Hf2 N211 C21U -146.6(9) . . . . ?
O26 Hf2 N211 C21U 126.6(9) . . . . ?
O21 Hf2 N211 C21U 158.2(11) . . . . ?
N216 Hf2 N211 C21T 146.9(7) . . . . ?
O210 Hf2 N211 C21T -118.4(7) . . . . ?
O25 Hf2 N211 C21T 48.0(7) . . . . ?
O26 Hf2 N211 C21T -38.8(7) . . . . ?
O21 Hf2 N211 C21T -7.2(13) . . . . ?
N216 Hf2 N211 C212 -132.0(9) . . . . ?
O210 Hf2 N211 C212 -37.3(9) . . . . ?
O25 Hf2 N211 C212 129.1(9) . . . . ?
O26 Hf2 N211 C212 42.3(9) . . . . ?
O21 Hf2 N211 C212 73.9(14) . . . . ?
N216 Hf2 N211 C214 35.3(7) . . . . ?
O210 Hf2 N211 C214 130.0(7) . . . . ?
O25 Hf2 N211 C214 -63.6(7) . . . . ?
O26 Hf2 N211 C214 -150.4(7) . . . . ?
O21 Hf2 N211 C214 -118.7(10) . . . . ?
C21U N211 C212 C213 -4(3) . . . . ?
C21T N211 C212 C213 -142(3) . . . . ?
C214 N211 C212 C213 -61(3) . . . . ?
Hf2 N211 C212 C213 108(3) . . . . ?
C21U N211 C214 C215 -119.5(14) . . . . ?
C21T N211 C214 C215 0.3(13) . . . . ?
C212 N211 C214 C215 -63.4(14) . . . . ?
Hf2 N211 C214 C215 127.0(11) . . . . ?
C21T N211 C21U C21V 62(3) . . . . ?
C212 N211 C21U C21V 18(2) . . . . ?
C214 N211 C21U C21V 140(3) . . . . ?
Hf2 N211 C21U C21V -104(2) . . . . ?
C21U N211 C21T C21S 66.3(14) . . . . ?
C212 N211 C21T C21S 111.1(12) . . . . ?
C214 N211 C21T C21S 1.3(11) . . . . ?
Hf2 N211 C21T C21S -127.8(9) . . . . ?
N211 Hf2 N216 C21X -51.7(8) . . . . ?
O210 Hf2 N216 C21X -149.9(8) . . . . ?
O25 Hf2 N216 C21X 44.3(8) . . . . ?
O26 Hf2 N216 C21X 159.1(10) . . . . ?
O21 Hf2 N216 C21X 123.7(7) . . . . ?
N211 Hf2 N216 C217 -139.0(8) . . . . ?
O210 Hf2 N216 C217 122.7(8) . . . . ?
O25 Hf2 N216 C217 -43.0(8) . . . . ?
O26 Hf2 N216 C217 71.7(13) . . . . ?
O21 Hf2 N216 C217 36.3(8) . . . . ?
N211 Hf2 N216 C219 39.9(8) . . . . ?
O210 Hf2 N216 C219 -58.3(8) . . . . ?
O25 Hf2 N216 C219 135.9(7) . . . . ?
O26 Hf2 N216 C219 -109.3(11) . . . . ?
O21 Hf2 N216 C219 -144.7(7) . . . . ?
N211 Hf2 N216 C21Y 142.7(8) . . . . ?
O210 Hf2 N216 C21Y 44.5(8) . . . . ?
O25 Hf2 N216 C21Y -121.3(8) . . . . ?
O26 Hf2 N216 C21Y -6.5(14) . . . . ?
O21 Hf2 N216 C21Y -41.9(8) . . . . ?
C21X N216 C219 C220 -121.4(15) . . . . ?
C217 N216 C219 C220 -57.8(16) . . . . ?
C21Y N216 C219 C220 -2.8(14) . . . . ?
Hf2 N216 C219 C220 123.1(13) . . . . ?
C21X N216 C217 C218 6.1(15) . . . . ?
C219 N216 C217 C218 -59.7(17) . . . . ?
C21Y N216 C217 C218 -125.4(17) . . . . ?
Hf2 N216 C217 C218 119.4(14) . . . . ?
C21X N216 C21Y C22X 57.1(15) . . . . ?
C217 N216 C21Y C22X 108.7(14) . . . . ?
C219 N216 C21Y C22X -12.1(13) . . . . ?
Hf2 N216 C21Y C22X -136.7(10) . . . . ?
C217 N216 C21X C21W 11.7(14) . . . . ?
C219 N216 C21X C21W 130.6(15) . . . . ?
C21Y N216 C21X C21W 58.5(16) . . . . ?
Hf2 N216 C21X C21W -108.5(13) . . . . ?
